data_4341231
loop_
_publ_author_name
'Lewis, Nerissa A.'
'Marzilli, Patricia A.'
'Fronczek, Frank R.'
'Marzilli, Luigi G.'

_publ_section_title
;
 Models for B12-Conjugated Radiopharmaceuticals. Cobaloxime Binding to New
 fac-[Re(CO)3(Me2Bipyridine)(amidine)]BF4 Complexes Having an Exposed
 Pyridyl Nitrogen.
;
_journal_issue 20
_journal_name_full 'Inorganic chemistry'
_journal_page_first 11096
_journal_page_last 11107
_journal_paper_doi 10.1021/ic5016675
_journal_volume 53
_journal_year 2014
_chemical_formula_moiety 'C26 H28 N6 O3 Re, B F4 '
_chemical_formula_sum 'C26 H28 B F4 N6 O3 Re'
_chemical_formula_weight 745.55
_chemical_name_systematic
;
 ?
;
_space_group_IT_number 14
_symmetry_cell_setting monoclinic
_symmetry_space_group_name_Hall '-P 2yn'
_symmetry_space_group_name_H-M 'P 1 21/n 1'
_atom_sites_solution_hydrogens geom
_atom_sites_solution_primary direct
_atom_sites_solution_secondary difmap
_audit_creation_method SHELXL-97
_cell_angle_alpha 90
_cell_angle_beta 93.653(2)
_cell_angle_gamma 90
_cell_formula_units_Z 12
_cell_length_a 8.6106(4)
_cell_length_b 31.9058(13)
_cell_length_c 30.2319(13)
_cell_measurement_reflns_used 9842
_cell_measurement_temperature 90.0(5)
_cell_measurement_theta_max 67.56
_cell_measurement_theta_min 3.13
_cell_volume 8288.7(6)
_computing_cell_refinement 'Bruker SAINT'
_computing_data_collection 'Bruker APEX2'
_computing_data_reduction 'Bruker SAINT'
_computing_molecular_graphics 'ORTEP-3 for Windows (Farrugia, 1997)'
_computing_publication_material 'SHELXL-97 (Sheldrick, 2008)'
_computing_structure_refinement 'SHELXL-97 (Sheldrick, 2008)'
_computing_structure_solution 'SHELXS-97 (Sheldrick, 2008)'
_diffrn_ambient_temperature 90.0(5)
_diffrn_measured_fraction_theta_full 0.958
_diffrn_measured_fraction_theta_max 0.935
_diffrn_measurement_device_type 'Bruker Kappa APEX-II DUO'
_diffrn_measurement_method '\f and \w scans'
_diffrn_radiation_monochromator 'QUAZAR multilayer optics'
_diffrn_radiation_source 'I\mS microfocus'
_diffrn_radiation_type CuK\a
_diffrn_radiation_wavelength 1.54184
_diffrn_reflns_av_R_equivalents 0.0394
_diffrn_reflns_av_sigmaI/netI 0.0365
_diffrn_reflns_limit_h_max 10
_diffrn_reflns_limit_h_min -6
_diffrn_reflns_limit_k_max 37
_diffrn_reflns_limit_k_min -37
_diffrn_reflns_limit_l_max 35
_diffrn_reflns_limit_l_min -33
_diffrn_reflns_number 52248
_diffrn_reflns_theta_full 66.60
_diffrn_reflns_theta_max 67.93
_diffrn_reflns_theta_min 2.02
_exptl_absorpt_coefficient_mu 9.199
_exptl_absorpt_correction_T_max 0.6083
_exptl_absorpt_correction_T_min 0.2739
_exptl_absorpt_correction_type multi-scan
_exptl_absorpt_process_details 'SADABS (Sheldrick, 2004)'
_exptl_crystal_colour yellow
_exptl_crystal_density_diffrn 1.792
_exptl_crystal_density_method 'not measured'
_exptl_crystal_description needle
_exptl_crystal_F_000 4392
_exptl_crystal_size_max 0.19
_exptl_crystal_size_mid 0.07
_exptl_crystal_size_min 0.06
_refine_diff_density_max 1.629
_refine_diff_density_min -1.273
_refine_diff_density_rms 0.256
_refine_ls_extinction_coef 0.000185(11)
_refine_ls_extinction_expression Fc^*^=kFc[1+0.001xFc^2^\l^3^/sin(2\q)]^-1/4^
_refine_ls_extinction_method SHELXL
_refine_ls_goodness_of_fit_ref 1.187
_refine_ls_hydrogen_treatment mixed
_refine_ls_matrix_type full
_refine_ls_number_parameters 1099
_refine_ls_number_reflns 14122
_refine_ls_number_restraints 32
_refine_ls_restrained_S_all 1.186
_refine_ls_R_factor_all 0.0449
_refine_ls_R_factor_gt 0.0409
_refine_ls_shift/su_max 0.001
_refine_ls_shift/su_mean 0.000
_refine_ls_structure_factor_coef Fsqd
_refine_ls_weighting_details 'calc w=1/[\s^2^(Fo^2^)+(0.0596P)^2^+8.1860P] where P=(Fo^2^+2Fc^2^)/3'
_refine_ls_weighting_scheme calc
_refine_ls_wR_factor_gt 0.1099
_refine_ls_wR_factor_ref 0.1125
_reflns_number_gt 12983
_reflns_number_total 14122
_reflns_threshold_expression I>2\s(I)
_cod_data_source_file ic5016675_si_003.cif
_cod_data_source_block Nerissa16
_cod_depositor_comments
;
The following automatic conversions were performed:

'_symmetry_cell_setting' value 'Monoclinic' changed to 'monoclinic'
according to
/home/saulius/struct/COD-crude-data--automatic-downloads/rss-feeds/ACS/lib/dictionaries/cif_core.dic
dictionary named 'cif_core.dic' version 2.4.2 from 2011-04-26.

Automatic conversion script
Id: cif_fix_values 2827 2014-09-09 07:05:25Z andrius 

 Adding full bibliography for 4341231--4341234.cif.
;
_cod_original_sg_symbol_H-M 'P 21/n  '
_cod_original_formula_sum 'C26 H28 B F4 N6 O3 Re '
_cod_database_code 4341231

loop_
_symmetry_equiv_pos_as_xyz
'x, y, z'
'-x+1/2, y+1/2, -z+1/2'
'-x, -y, -z'
'x-1/2, -y-1/2, z-1/2'

loop_
_atom_site_label
_atom_site_type_symbol
_atom_site_fract_x
_atom_site_fract_y
_atom_site_fract_z
_atom_site_U_iso_or_equiv
_atom_site_adp_type
_atom_site_occupancy
_atom_site_symmetry_multiplicity
_atom_site_calc_flag
_atom_site_refinement_flags
_atom_site_disorder_assembly
_atom_site_disorder_group
Re1 Re 0.57447(3) 0.404032(7) 0.157728(8) 0.02341(9) Uani 1 1 d . . .
O1 O 0.3545(6) 0.34608(15) 0.20544(17) 0.0451(11) Uani 1 1 d . . .
O2 O 0.3083(5) 0.41203(14) 0.08599(15) 0.0338(9) Uani 1 1 d . . .
O3 O 0.4282(5) 0.47342(12) 0.21199(13) 0.0292(8) Uani 1 1 d . . .
N1 N 0.7317(6) 0.44316(16) 0.12144(19) 0.0342(12) Uani 1 1 d . . .
N2 N 0.7939(6) 0.40562(18) 0.19889(19) 0.0376(13) Uani 1 1 d . . .
N3 N 0.6996(6) 0.35402(15) 0.12590(16) 0.0272(10) Uani 1 1 d D . .
H3N H 0.717(8) 0.355(2) 0.0988(9) 0.033 Uiso 1 1 d D . .
N4 N 0.8883(6) 0.30165(16) 0.12068(16) 0.0312(11) Uani 1 1 d . . .
N5 N 1.1867(6) 0.27566(15) 0.09499(16) 0.0289(10) Uani 1 1 d . . .
N6 N 1.6433(6) 0.24296(18) 0.06401(19) 0.0385(12) Uani 1 1 d . . .
C1 C 0.6915(9) 0.4632(2) 0.0836(2) 0.0407(15) Uani 1 1 d . . .
H1 H 0.5851 0.4624 0.0732 0.049 Uiso 1 1 calc R . .
C2 C 0.7939(11) 0.4851(2) 0.0583(3) 0.056(2) Uani 1 1 d . . .
C3 C 0.9460(12) 0.4851(3) 0.0735(4) 0.070(3) Uani 1 1 d . . .
H3A H 1.0209 0.4995 0.0575 0.084 Uiso 1 1 calc R . .
C4 C 0.9923(9) 0.4643(3) 0.1125(4) 0.065(3) Uani 1 1 d . . .
H4 H 1.0989 0.4642 0.1227 0.078 Uiso 1 1 calc R . .
C5 C 0.8836(7) 0.4435(2) 0.1366(3) 0.0429(17) Uani 1 1 d . . .
C6 C 0.9155(8) 0.4232(2) 0.1801(3) 0.050(2) Uani 1 1 d . . .
C7 C 1.0628(9) 0.4216(3) 0.2016(3) 0.067(3) Uani 1 1 d . . .
H7 H 1.1490 0.4336 0.1881 0.081 Uiso 1 1 calc R . .
C8 C 1.0837(11) 0.4030(4) 0.2418(4) 0.086(4) Uani 1 1 d . . .
H8 H 1.1849 0.4017 0.2562 0.103 Uiso 1 1 calc R . .
C9 C 0.9580(11) 0.3856(3) 0.2622(3) 0.067(3) Uani 1 1 d . . .
C10 C 0.8126(9) 0.3879(2) 0.2391(2) 0.0482(19) Uani 1 1 d . . .
H10 H 0.7244 0.3766 0.2522 0.058 Uiso 1 1 calc R . .
C11 C 0.7373(14) 0.5053(3) 0.0161(3) 0.078(3) Uani 1 1 d . . .
H11A H 0.8099 0.5275 0.0086 0.117 Uiso 1 1 calc R . .
H11B H 0.6342 0.5175 0.0194 0.117 Uiso 1 1 calc R . .
H11C H 0.7303 0.4843 -0.0077 0.117 Uiso 1 1 calc R . .
C12 C 0.9697(14) 0.3657(3) 0.3071(3) 0.091(4) Uani 1 1 d . . .
H12A H 1.0597 0.3469 0.3094 0.136 Uiso 1 1 calc R . .
H12B H 0.8748 0.3497 0.3114 0.136 Uiso 1 1 calc R . .
H12C H 0.9825 0.3876 0.3298 0.136 Uiso 1 1 calc R . .
C13 C 0.4422(7) 0.36664(19) 0.1884(2) 0.0309(13) Uani 1 1 d . . .
C14 C 0.4074(6) 0.40831(17) 0.11284(19) 0.0254(11) Uani 1 1 d . . .
C15 C 0.4832(6) 0.44857(18) 0.19083(18) 0.0243(11) Uani 1 1 d . . .
C16 C 0.7699(6) 0.32020(18) 0.14104(18) 0.0263(11) Uani 1 1 d . . .
C17 C 0.7225(7) 0.2993(2) 0.18326(19) 0.0319(12) Uani 1 1 d . . .
H17A H 0.6556 0.3183 0.1990 0.048 Uiso 1 1 calc R . .
H17B H 0.8158 0.2927 0.2023 0.048 Uiso 1 1 calc R . .
H17C H 0.6657 0.2734 0.1757 0.048 Uiso 1 1 calc R . .
C18 C 0.9535(8) 0.3191(2) 0.0813(2) 0.0415(16) Uani 1 1 d . . .
H18A H 0.9179 0.3484 0.0769 0.050 Uiso 1 1 calc R . .
H18B H 0.9172 0.3026 0.0549 0.050 Uiso 1 1 calc R . .
C19 C 1.1305(8) 0.3179(2) 0.0868(2) 0.0385(14) Uani 1 1 d . . .
H19A H 1.1743 0.3289 0.0596 0.046 Uiso 1 1 calc R . .
H19B H 1.1666 0.3362 0.1119 0.046 Uiso 1 1 calc R . .
C20 C 1.1217(7) 0.25761(19) 0.1342(2) 0.0324(13) Uani 1 1 d . . .
H20A H 1.1603 0.2734 0.1608 0.039 Uiso 1 1 calc R . .
H20B H 1.1569 0.2282 0.1378 0.039 Uiso 1 1 calc R . .
C21 C 0.9450(7) 0.25897(19) 0.1301(2) 0.0320(12) Uani 1 1 d . . .
H21A H 0.9062 0.2400 0.1060 0.038 Uiso 1 1 calc R . .
H21B H 0.9040 0.2490 0.1581 0.038 Uiso 1 1 calc R . .
C22 C 1.3396(7) 0.26595(18) 0.08648(19) 0.0291(12) Uani 1 1 d . . .
C23 C 1.4227(7) 0.2894(2) 0.0572(2) 0.0349(13) Uani 1 1 d . . .
H23 H 1.3778 0.3139 0.0438 0.042 Uiso 1 1 calc R . .
C24 C 1.5705(7) 0.2770(2) 0.0475(2) 0.0422(15) Uani 1 1 d . . .
H24 H 1.6243 0.2940 0.0277 0.051 Uiso 1 1 calc R . .
C25 C 1.5646(7) 0.22089(18) 0.0927(2) 0.0317(12) Uani 1 1 d . . .
H25 H 1.6132 0.1966 0.1055 0.038 Uiso 1 1 calc R . .
C26 C 1.4168(7) 0.23091(19) 0.10513(19) 0.0302(12) Uani 1 1 d . . .
H26 H 1.3681 0.2141 0.1262 0.036 Uiso 1 1 calc R . .
Re2 Re 0.28907(2) 0.080199(7) 0.325081(7) 0.01929(9) Uani 1 1 d . . .
O4 O 0.0633(5) 0.13923(13) 0.36919(14) 0.0323(9) Uani 1 1 d . . .
O5 O 0.0393(5) 0.07206(13) 0.24794(13) 0.0294(8) Uani 1 1 d . . .
O6 O 0.1401(5) 0.01126(13) 0.37896(14) 0.0303(9) Uani 1 1 d . . .
N7 N 0.4623(5) 0.04266(14) 0.29318(15) 0.0219(9) Uani 1 1 d . . .
N8 N 0.4943(5) 0.08125(14) 0.37109(15) 0.0227(9) Uani 1 1 d . . .
N9 N 0.4197(5) 0.12931(14) 0.29394(15) 0.0222(9) Uani 1 1 d D . .
H9N H 0.442(7) 0.123(2) 0.2676(10) 0.027 Uiso 1 1 d D . .
N10 N 0.6046(5) 0.18224(15) 0.28785(15) 0.0265(10) Uani 1 1 d . . .
N11 N 0.9059(6) 0.20855(15) 0.26377(17) 0.0296(10) Uani 1 1 d . . .
N12 N 1.3628(6) 0.24191(17) 0.23376(16) 0.0321(11) Uani 1 1 d . . .
C27 C 0.4382(6) 0.02219(17) 0.25438(18) 0.0237(11) Uani 1 1 d . . .
H27 H 0.3349 0.0206 0.2415 0.028 Uiso 1 1 calc R . .
C28 C 0.5558(7) 0.00335(17) 0.23220(17) 0.0247(11) Uani 1 1 d . . .
C29 C 0.7052(7) 0.00563(18) 0.25182(18) 0.0279(12) Uani 1 1 d . . .
H29 H 0.7892 -0.0068 0.2377 0.034 Uiso 1 1 calc R . .
C30 C 0.7325(6) 0.02601(18) 0.29200(18) 0.0257(11) Uani 1 1 d . . .
H30 H 0.8346 0.0272 0.3058 0.031 Uiso 1 1 calc R . .
C31 C 0.6092(6) 0.04464(17) 0.31182(17) 0.0215(10) Uani 1 1 d . . .
C32 C 0.6271(6) 0.06667(17) 0.35463(17) 0.0214(10) Uani 1 1 d . . .
C33 C 0.7683(6) 0.07242(18) 0.37910(19) 0.0267(11) Uani 1 1 d . . .
H33 H 0.8620 0.0631 0.3674 0.032 Uiso 1 1 calc R . .
C34 C 0.7737(7) 0.09144(19) 0.42010(19) 0.0283(12) Uani 1 1 d . . .
H34 H 0.8707 0.0957 0.4362 0.034 Uiso 1 1 calc R . .
C35 C 0.6370(6) 0.10418(18) 0.43755(19) 0.0266(11) Uani 1 1 d . . .
C36 C 0.4992(6) 0.09860(17) 0.41152(18) 0.0241(11) Uani 1 1 d . . .
H36 H 0.4044 0.1075 0.4230 0.029 Uiso 1 1 calc R . .
C37 C 0.5205(8) -0.01725(19) 0.18791(19) 0.0323(13) Uani 1 1 d . . .
H37A H 0.4174 -0.0303 0.1873 0.048 Uiso 1 1 calc R . .
H37B H 0.5991 -0.0387 0.1832 0.048 Uiso 1 1 calc R . .
H37C H 0.5221 0.0039 0.1644 0.048 Uiso 1 1 calc R . .
C38 C 0.6329(7) 0.1240(2) 0.48267(19) 0.0339(13) Uani 1 1 d . . .
H38A H 0.7351 0.1212 0.4986 0.051 Uiso 1 1 calc R . .
H38B H 0.5541 0.1100 0.4994 0.051 Uiso 1 1 calc R . .
H38C H 0.6069 0.1538 0.4793 0.051 Uiso 1 1 calc R . .
C39 C 0.1502(6) 0.11760(16) 0.35373(18) 0.0232(11) Uani 1 1 d . . .
C40 C 0.1319(6) 0.07562(17) 0.27666(19) 0.0242(11) Uani 1 1 d . . .
C41 C 0.1957(6) 0.03588(17) 0.35730(17) 0.0232(11) Uani 1 1 d . . .
C42 C 0.4881(6) 0.16385(17) 0.30822(18) 0.0237(11) Uani 1 1 d . . .
C43 C 0.4357(7) 0.18547(19) 0.34912(18) 0.0273(12) Uani 1 1 d . . .
H43A H 0.3823 0.2116 0.3406 0.041 Uiso 1 1 calc R . .
H43B H 0.5264 0.1917 0.3693 0.041 Uiso 1 1 calc R . .
H43C H 0.3643 0.1671 0.3641 0.041 Uiso 1 1 calc R . .
C44 C 0.6737(7) 0.1646(2) 0.2491(2) 0.0328(13) Uani 1 1 d . . .
H44A H 0.6383 0.1806 0.2223 0.039 Uiso 1 1 calc R . .
H44B H 0.6391 0.1352 0.2449 0.039 Uiso 1 1 calc R . .
C45 C 0.8505(7) 0.1660(2) 0.25509(19) 0.0317(13) Uani 1 1 d . . .
H45A H 0.8862 0.1477 0.2801 0.038 Uiso 1 1 calc R . .
H45B H 0.8955 0.1553 0.2280 0.038 Uiso 1 1 calc R . .
C46 C 0.8348(7) 0.22666(19) 0.3022(2) 0.0317(12) Uani 1 1 d . . .
H46A H 0.8695 0.2561 0.3061 0.038 Uiso 1 1 calc R . .
H46B H 0.8701 0.2109 0.3292 0.038 Uiso 1 1 calc R . .
C47 C 0.6599(7) 0.22540(18) 0.2966(2) 0.0293(12) Uani 1 1 d . . .
H47A H 0.6155 0.2361 0.3239 0.035 Uiso 1 1 calc R . .
H47B H 0.6237 0.2438 0.2717 0.035 Uiso 1 1 calc R . .
C48 C 1.0585(7) 0.21815(18) 0.25634(18) 0.0270(11) Uani 1 1 d . . .
C49 C 1.1530(7) 0.19167(18) 0.23274(18) 0.0283(12) Uani 1 1 d . . .
H49 H 1.1167 0.1647 0.2238 0.034 Uiso 1 1 calc R . .
C50 C 1.2989(7) 0.2049(2) 0.22253(18) 0.0304(12) Uani 1 1 d . . .
H50 H 1.3591 0.1862 0.2061 0.037 Uiso 1 1 calc R . .
C51 C 1.2755(7) 0.2661(2) 0.2582(2) 0.0334(13) Uani 1 1 d . . .
H51 H 1.3188 0.2921 0.2681 0.040 Uiso 1 1 calc R . .
C52 C 1.1278(7) 0.25665(18) 0.2705(2) 0.0302(12) Uani 1 1 d . . .
H52 H 1.0735 0.2756 0.2882 0.036 Uiso 1 1 calc R . .
Re3 Re 0.80307(3) 0.413470(7) 0.488885(8) 0.02284(9) Uani 1 1 d . . .
O7 O 1.0536(5) 0.35645(15) 0.53378(18) 0.0455(12) Uani 1 1 d . . .
O8 O 1.0261(5) 0.41878(14) 0.41352(15) 0.0363(10) Uani 1 1 d . . .
O9 O 0.9823(5) 0.48063(13) 0.54389(13) 0.0303(9) Uani 1 1 d . . .
N13 N 0.6223(5) 0.45169(14) 0.45478(14) 0.0222(9) Uani 1 1 d . . .
N14 N 0.6129(6) 0.41410(15) 0.53306(16) 0.0273(10) Uani 1 1 d . . .
N15 N 0.6574(6) 0.36454(16) 0.45857(16) 0.0302(11) Uani 1 1 d D A .
H15N H 0.612(8) 0.372(2) 0.4340(13) 0.036 Uiso 1 1 d D . .
C53 C 0.6336(7) 0.47081(17) 0.41585(18) 0.0264(11) Uani 1 1 d . . .
H53 H 0.7325 0.4713 0.4036 0.032 Uiso 1 1 calc R . .
C54 C 0.5094(7) 0.49016(18) 0.39199(18) 0.0287(12) Uani 1 1 d . . .
C55 C 0.3663(7) 0.48895(19) 0.41024(19) 0.0313(12) Uani 1 1 d . . .
H55 H 0.2780 0.5015 0.3951 0.038 Uiso 1 1 calc R . .
C56 C 0.3522(7) 0.46947(19) 0.45050(19) 0.0297(12) Uani 1 1 d . . .
H56 H 0.2539 0.4686 0.4631 0.036 Uiso 1 1 calc R . .
C57 C 0.4810(7) 0.45107(18) 0.47283(17) 0.0257(11) Uani 1 1 d . . .
C58 C 0.4765(7) 0.43048(19) 0.51661(18) 0.0269(11) Uani 1 1 d . . .
C59 C 0.3418(7) 0.4282(2) 0.5390(2) 0.0330(13) Uani 1 1 d . . .
H59 H 0.2469 0.4396 0.5265 0.040 Uiso 1 1 calc R . .
C60 C 0.3484(8) 0.4087(2) 0.5808(2) 0.0407(15) Uani 1 1 d . . .
H60 H 0.2578 0.4068 0.5970 0.049 Uiso 1 1 calc R . .
C61 C 0.4880(8) 0.3923(2) 0.59798(19) 0.0353(14) Uani 1 1 d . . .
C62 C 0.6164(7) 0.39600(19) 0.57356(18) 0.0304(12) Uani 1 1 d . . .
H62 H 0.7128 0.3853 0.5858 0.037 Uiso 1 1 calc R . .
C63 C 0.5302(9) 0.5095(2) 0.34742(19) 0.0393(15) Uani 1 1 d . . .
H63A H 0.5149 0.4880 0.3244 0.059 Uiso 1 1 calc R . .
H63B H 0.6354 0.5211 0.3468 0.059 Uiso 1 1 calc R . .
H63C H 0.4537 0.5319 0.3420 0.059 Uiso 1 1 calc R . .
C64 C 0.5008(9) 0.3711(2) 0.6424(2) 0.0451(16) Uani 1 1 d . . .
H64A H 0.4450 0.3443 0.6406 0.068 Uiso 1 1 calc R . .
H64B H 0.4552 0.3891 0.6644 0.068 Uiso 1 1 calc R . .
H64C H 0.6107 0.3660 0.6513 0.068 Uiso 1 1 calc R . .
C65 C 0.9549(7) 0.37686(19) 0.5179(2) 0.0321(13) Uani 1 1 d . . .
C66 C 0.9434(7) 0.41640(17) 0.4421(2) 0.0286(12) Uani 1 1 d . . .
C67 C 0.9138(6) 0.45716(18) 0.52175(19) 0.0265(11) Uani 1 1 d . . .
C68 C 0.5953(8) 0.3304(2) 0.4749(2) 0.0378(15) Uani 1 1 d . . .
C69 C 0.6747(8) 0.3084(2) 0.5139(2) 0.0390(15) Uani 1 1 d . A .
H69A H 0.7153 0.2814 0.5043 0.058 Uiso 1 1 calc R . .
H69B H 0.5998 0.3037 0.5364 0.058 Uiso 1 1 calc R . .
H69C H 0.7607 0.3257 0.5263 0.058 Uiso 1 1 calc R . .
N16A N 0.4868(12) 0.3084(3) 0.4523(3) 0.0241(14) Uiso 0.458(4) 1 d PD A 1
N17A N 0.1804(11) 0.2785(3) 0.4263(4) 0.0302(15) Uiso 0.458(4) 1 d PD A 1
C70A C 0.3949(14) 0.3270(4) 0.4138(4) 0.0322(19) Uiso 0.458(4) 1 d PD A 1
H70A H 0.4209 0.3127 0.3862 0.039 Uiso 0.458(4) 1 calc PR A 1
H70B H 0.4207 0.3571 0.4112 0.039 Uiso 0.458(4) 1 calc PR A 1
C71A C 0.2178(15) 0.3218(4) 0.4208(5) 0.044(2) Uiso 0.458(4) 1 d PD A 1
H71A H 0.1909 0.3377 0.4474 0.052 Uiso 0.458(4) 1 calc PR A 1
H71B H 0.1558 0.3332 0.3949 0.052 Uiso 0.458(4) 1 calc PR A 1
C72A C 0.2729(13) 0.2602(4) 0.4632(4) 0.0324(18) Uiso 0.458(4) 1 d PD A 1
H72A H 0.2482 0.2299 0.4647 0.039 Uiso 0.458(4) 1 calc PR A 1
H72B H 0.2425 0.2733 0.4910 0.039 Uiso 0.458(4) 1 calc PR A 1
C73A C 0.4418(13) 0.2650(4) 0.4604(5) 0.0311(19) Uiso 0.458(4) 1 d PD A 1
H73A H 0.4953 0.2552 0.4885 0.037 Uiso 0.458(4) 1 calc PR A 1
H73B H 0.4764 0.2470 0.4362 0.037 Uiso 0.458(4) 1 calc PR A 1
C74A C 0.0219(14) 0.2660(3) 0.4221(4) 0.0254(17) Uiso 0.458(4) 1 d PD A 1
C75A C -0.0950(15) 0.2939(4) 0.4079(5) 0.033(2) Uiso 0.458(4) 1 d PD A 1
H75A H -0.0717 0.3225 0.4024 0.040 Uiso 0.458(4) 1 calc PR A 1
C76A C -0.2446(16) 0.2792(4) 0.4022(5) 0.035(2) Uiso 0.458(4) 1 d PD A 1
H76A H -0.3233 0.2986 0.3923 0.042 Uiso 0.458(4) 1 calc PR A 1
N18A N -0.2880(14) 0.2396(4) 0.4093(5) 0.0386(18) Uiso 0.458(4) 1 d PD A 1
C77A C -0.1729(15) 0.2140(5) 0.4233(7) 0.042(2) Uiso 0.458(4) 1 d PD A 1
H77A H -0.1988 0.1856 0.4288 0.050 Uiso 0.458(4) 1 calc PR A 1
C78A C -0.0197(15) 0.2255(4) 0.4303(5) 0.0315(18) Uiso 0.458(4) 1 d PD A 1
H78A H 0.0564 0.2056 0.4406 0.038 Uiso 0.458(4) 1 calc PR A 1
N16B N 0.4435(10) 0.3169(3) 0.4628(3) 0.0241(14) Uiso 0.542(4) 1 d PD A 2
N17B N 0.2329(10) 0.2700(3) 0.4053(3) 0.0302(15) Uiso 0.542(4) 1 d PD A 2
C71B C 0.2992(15) 0.3080(4) 0.3897(4) 0.044(2) Uiso 0.542(4) 1 d PD A 2
H71C H 0.2239 0.3217 0.3683 0.052 Uiso 0.542(4) 1 calc PR A 2
H71D H 0.3939 0.3013 0.3742 0.052 Uiso 0.542(4) 1 calc PR A 2
C70B C 0.3413(13) 0.3382(3) 0.4282(4) 0.0322(19) Uiso 0.542(4) 1 d PD A 2
H70C H 0.3956 0.3630 0.4169 0.039 Uiso 0.542(4) 1 calc PR A 2
H70D H 0.2451 0.3480 0.4412 0.039 Uiso 0.542(4) 1 calc PR A 2
C72B C 0.3321(12) 0.2498(3) 0.4376(3) 0.0324(18) Uiso 0.542(4) 1 d PD A 2
H72C H 0.4253 0.2398 0.4232 0.039 Uiso 0.542(4) 1 calc PR A 2
H72D H 0.2775 0.2249 0.4484 0.039 Uiso 0.542(4) 1 calc PR A 2
C73B C 0.3840(13) 0.2760(3) 0.4763(3) 0.0311(19) Uiso 0.542(4) 1 d PD A 2
H73C H 0.2955 0.2804 0.4952 0.037 Uiso 0.542(4) 1 calc PR A 2
H73D H 0.4668 0.2610 0.4942 0.037 Uiso 0.542(4) 1 calc PR A 2
C74B C 0.0699(12) 0.2657(3) 0.4087(4) 0.0254(17) Uiso 0.542(4) 1 d PD A 2
C75B C -0.0364(14) 0.2964(3) 0.3934(4) 0.033(2) Uiso 0.542(4) 1 d PD A 2
H75B H 0.0006 0.3228 0.3841 0.040 Uiso 0.542(4) 1 calc PR A 2
C76B C -0.1953(14) 0.2887(4) 0.3918(4) 0.035(2) Uiso 0.542(4) 1 d PD A 2
H76B H -0.2631 0.3098 0.3797 0.042 Uiso 0.542(4) 1 calc PR A 2
N18B N -0.2593(12) 0.2532(4) 0.4062(4) 0.0386(18) Uiso 0.542(4) 1 d PD A 2
C77B C -0.1549(13) 0.2243(4) 0.4209(6) 0.042(2) Uiso 0.542(4) 1 d PD A 2
H77B H -0.1953 0.1987 0.4312 0.050 Uiso 0.542(4) 1 calc PR A 2
C78B C 0.0075(12) 0.2282(4) 0.4225(5) 0.0315(18) Uiso 0.542(4) 1 d PD A 2
H78B H 0.0729 0.2058 0.4328 0.038 Uiso 0.542(4) 1 calc PR A 2
B1 B 0.1682(6) 0.12036(16) 0.48951(16) 0.0131(10) Uani 1 1 d . . .
F1 F 0.2379(5) 0.11003(13) 0.53135(12) 0.0486(10) Uani 1 1 d . . .
F2 F 0.1681(4) 0.08509(11) 0.46201(12) 0.0353(8) Uani 1 1 d . . .
F3 F 0.2547(4) 0.15241(11) 0.47155(12) 0.0354(8) Uani 1 1 d . . .
F4 F 0.0172(4) 0.13432(15) 0.49343(16) 0.0531(11) Uani 1 1 d . . .
B2 B 0.5247(8) 0.3825(2) 0.3196(2) 0.0287(13) Uiso 1 1 d . . .
F5 F 0.5921(6) 0.38947(15) 0.36280(15) 0.0596(12) Uani 1 1 d . . .
F6 F 0.5492(9) 0.41685(18) 0.2944(2) 0.092(2) Uani 1 1 d . . .
F7 F 0.5557(10) 0.3467(2) 0.30378(19) 0.100(2) Uani 1 1 d . . .
F8 F 0.3563(7) 0.3851(5) 0.3295(3) 0.173(6) Uani 1 1 d . . .
B3 B 0.0450(8) 0.5990(2) 0.34031(19) 0.0254(13) Uani 1 1 d . . .
F9 F 0.1150(6) 0.56634(13) 0.36463(14) 0.0595(13) Uani 1 1 d . . .
F10 F 0.0706(6) 0.63606(13) 0.36192(14) 0.0559(11) Uani 1 1 d . . .
F11 F 0.1092(5) 0.60066(13) 0.29884(12) 0.0414(9) Uani 1 1 d . . .
F12 F -0.1132(5) 0.58991(17) 0.33184(16) 0.0592(12) Uani 1 1 d . . .

loop_
_atom_site_aniso_label
_atom_site_aniso_U_11
_atom_site_aniso_U_22
_atom_site_aniso_U_33
_atom_site_aniso_U_23
_atom_site_aniso_U_13
_atom_site_aniso_U_12
Re1 0.02222(14) 0.02370(14) 0.02409(14) -0.00385(9) -0.00027(9) -0.00028(8)
O1 0.050(3) 0.036(2) 0.052(3) 0.016(2) 0.019(2) 0.002(2)
O2 0.033(2) 0.035(2) 0.032(2) -0.0012(18) -0.0077(19) -0.0011(17)
O3 0.033(2) 0.026(2) 0.029(2) -0.0046(17) 0.0052(17) 0.0047(16)
N1 0.029(3) 0.029(3) 0.046(3) -0.019(2) 0.012(2) -0.008(2)
N2 0.027(3) 0.046(3) 0.038(3) -0.027(2) -0.007(2) 0.011(2)
N3 0.030(2) 0.028(2) 0.023(2) -0.0018(19) -0.0012(19) 0.0028(19)
N4 0.040(3) 0.028(3) 0.026(2) 0.007(2) 0.003(2) 0.007(2)
N5 0.035(3) 0.024(2) 0.026(2) 0.0049(19) -0.004(2) 0.0018(19)
N6 0.031(3) 0.038(3) 0.046(3) 0.004(2) -0.003(2) -0.002(2)
C1 0.056(4) 0.030(3) 0.038(4) -0.008(3) 0.023(3) -0.013(3)
C2 0.080(6) 0.038(4) 0.053(4) -0.025(3) 0.044(4) -0.029(4)
C3 0.082(7) 0.050(5) 0.085(7) -0.038(5) 0.061(6) -0.038(4)
C4 0.038(4) 0.051(5) 0.109(8) -0.055(5) 0.036(4) -0.028(3)
C5 0.031(3) 0.040(4) 0.060(4) -0.031(3) 0.015(3) -0.005(3)
C6 0.026(3) 0.050(4) 0.073(5) -0.039(4) -0.001(3) 0.001(3)
C7 0.032(4) 0.091(7) 0.076(6) -0.060(6) -0.014(4) 0.006(4)
C8 0.042(5) 0.108(8) 0.101(8) -0.083(7) -0.038(5) 0.044(5)
C9 0.072(6) 0.059(5) 0.064(5) -0.040(4) -0.035(5) 0.040(5)
C10 0.053(4) 0.044(4) 0.045(4) -0.021(3) -0.020(3) 0.021(3)
C11 0.151(10) 0.044(5) 0.046(5) -0.014(4) 0.051(6) -0.044(5)
C12 0.128(9) 0.059(6) 0.077(6) -0.032(5) -0.069(7) 0.050(6)
C13 0.037(3) 0.027(3) 0.028(3) 0.001(2) 0.000(2) 0.008(2)
C14 0.027(3) 0.024(3) 0.025(3) 0.000(2) 0.001(2) -0.001(2)
C15 0.022(3) 0.026(3) 0.024(3) 0.005(2) -0.002(2) -0.003(2)
C16 0.029(3) 0.027(3) 0.023(3) -0.005(2) -0.002(2) 0.002(2)
C17 0.035(3) 0.035(3) 0.026(3) 0.001(2) 0.002(2) 0.005(2)
C18 0.051(4) 0.045(4) 0.030(3) 0.016(3) 0.012(3) 0.022(3)
C19 0.048(4) 0.035(3) 0.033(3) 0.012(3) 0.009(3) 0.009(3)
C20 0.036(3) 0.026(3) 0.035(3) 0.008(2) -0.005(2) -0.003(2)
C21 0.034(3) 0.025(3) 0.036(3) 0.003(2) -0.001(2) 0.002(2)
C22 0.031(3) 0.028(3) 0.027(3) 0.001(2) -0.008(2) -0.003(2)
C23 0.031(3) 0.031(3) 0.042(3) 0.009(3) -0.009(3) -0.005(2)
C24 0.030(3) 0.044(4) 0.052(4) 0.009(3) -0.002(3) -0.004(3)
C25 0.033(3) 0.024(3) 0.037(3) -0.002(2) -0.007(2) 0.001(2)
C26 0.036(3) 0.028(3) 0.027(3) 0.001(2) 0.001(2) 0.001(2)
Re2 0.01925(13) 0.02151(14) 0.01687(13) -0.00062(8) -0.00077(9) 0.00057(8)
O4 0.031(2) 0.035(2) 0.032(2) -0.0070(18) 0.0042(17) 0.0045(17)
O5 0.027(2) 0.032(2) 0.028(2) -0.0032(17) -0.0076(17) -0.0014(16)
O6 0.032(2) 0.029(2) 0.031(2) 0.0038(18) 0.0056(17) -0.0031(16)
N7 0.025(2) 0.020(2) 0.021(2) -0.0005(17) 0.0038(17) 0.0014(17)
N8 0.022(2) 0.026(2) 0.020(2) 0.0014(18) 0.0012(17) -0.0028(17)
N9 0.025(2) 0.021(2) 0.020(2) -0.0030(18) -0.0001(17) -0.0016(17)
N10 0.029(2) 0.028(2) 0.022(2) -0.0055(19) 0.0032(18) -0.0032(19)
N11 0.029(2) 0.029(3) 0.031(3) -0.010(2) 0.005(2) -0.0032(19)
N12 0.033(3) 0.037(3) 0.027(2) 0.002(2) 0.000(2) 0.001(2)
C27 0.026(3) 0.023(3) 0.022(3) 0.001(2) -0.002(2) 0.002(2)
C28 0.037(3) 0.019(3) 0.018(2) 0.003(2) 0.004(2) 0.002(2)
C29 0.036(3) 0.025(3) 0.023(3) 0.003(2) 0.009(2) 0.007(2)
C30 0.024(3) 0.028(3) 0.026(3) 0.003(2) 0.002(2) 0.003(2)
C31 0.020(2) 0.025(3) 0.019(2) 0.004(2) 0.0010(19) 0.0016(19)
C32 0.018(2) 0.024(3) 0.022(3) 0.002(2) 0.0033(19) -0.0012(19)
C33 0.024(3) 0.030(3) 0.027(3) 0.001(2) 0.004(2) -0.001(2)
C34 0.026(3) 0.034(3) 0.024(3) 0.000(2) -0.003(2) -0.004(2)
C35 0.027(3) 0.027(3) 0.025(3) 0.000(2) -0.004(2) 0.001(2)
C36 0.027(3) 0.025(3) 0.021(3) 0.000(2) 0.000(2) -0.001(2)
C37 0.045(3) 0.028(3) 0.025(3) -0.004(2) 0.003(2) 0.004(2)
C38 0.031(3) 0.048(4) 0.022(3) -0.005(3) -0.005(2) -0.003(3)
C39 0.024(3) 0.021(3) 0.024(3) 0.002(2) -0.003(2) -0.002(2)
C40 0.023(3) 0.025(3) 0.026(3) -0.001(2) 0.002(2) 0.003(2)
C41 0.025(3) 0.024(3) 0.021(3) -0.003(2) -0.001(2) 0.005(2)
C42 0.023(3) 0.026(3) 0.022(3) 0.001(2) -0.002(2) 0.003(2)
C43 0.030(3) 0.029(3) 0.023(3) -0.006(2) 0.004(2) -0.003(2)
C44 0.037(3) 0.037(3) 0.024(3) -0.010(2) 0.006(2) -0.008(2)
C45 0.037(3) 0.035(3) 0.024(3) -0.010(2) 0.009(2) -0.007(2)
C46 0.035(3) 0.032(3) 0.029(3) -0.012(2) 0.004(2) -0.003(2)
C47 0.031(3) 0.025(3) 0.032(3) -0.004(2) 0.005(2) -0.001(2)
C48 0.030(3) 0.028(3) 0.023(3) 0.003(2) -0.001(2) 0.002(2)
C49 0.036(3) 0.027(3) 0.022(3) -0.001(2) -0.002(2) 0.002(2)
C50 0.031(3) 0.038(3) 0.022(3) 0.005(2) -0.002(2) 0.007(2)
C51 0.040(3) 0.032(3) 0.029(3) 0.004(2) -0.001(2) -0.003(2)
C52 0.035(3) 0.025(3) 0.030(3) -0.004(2) 0.002(2) -0.001(2)
Re3 0.02509(14) 0.02104(13) 0.02168(14) 0.00411(9) -0.00399(9) -0.00428(9)
O7 0.038(2) 0.036(2) 0.060(3) 0.014(2) -0.015(2) -0.003(2)
O8 0.034(2) 0.040(2) 0.035(2) -0.0015(19) 0.008(2) -0.0022(18)
O9 0.032(2) 0.032(2) 0.027(2) -0.0002(17) -0.0037(16) -0.0062(17)
N13 0.026(2) 0.022(2) 0.018(2) 0.0042(17) -0.0012(17) -0.0044(17)
N14 0.031(3) 0.028(2) 0.022(2) 0.0031(19) -0.0059(19) -0.0091(19)
N15 0.038(3) 0.027(2) 0.024(2) 0.0058(19) -0.011(2) -0.005(2)
C53 0.030(3) 0.025(3) 0.025(3) 0.000(2) 0.002(2) -0.002(2)
C54 0.040(3) 0.027(3) 0.018(3) 0.002(2) 0.000(2) -0.001(2)
C55 0.038(3) 0.031(3) 0.024(3) -0.002(2) -0.008(2) 0.005(2)
C56 0.028(3) 0.032(3) 0.028(3) -0.001(2) -0.006(2) 0.003(2)
C57 0.031(3) 0.030(3) 0.016(2) -0.001(2) -0.001(2) -0.007(2)
C58 0.030(3) 0.030(3) 0.020(3) 0.000(2) 0.000(2) -0.009(2)
C59 0.033(3) 0.043(3) 0.023(3) -0.003(3) 0.003(2) -0.008(3)
C60 0.044(4) 0.054(4) 0.024(3) 0.000(3) 0.007(3) -0.014(3)
C61 0.049(4) 0.036(3) 0.021(3) 0.006(2) 0.000(3) -0.015(3)
C62 0.043(3) 0.030(3) 0.018(3) 0.006(2) -0.005(2) -0.009(2)
C63 0.059(4) 0.038(3) 0.021(3) 0.010(3) -0.001(3) 0.005(3)
C64 0.065(5) 0.049(4) 0.022(3) 0.005(3) 0.008(3) -0.010(3)
C65 0.036(3) 0.025(3) 0.034(3) 0.008(2) -0.009(3) -0.005(2)
C66 0.032(3) 0.019(3) 0.033(3) 0.002(2) -0.003(3) 0.000(2)
C67 0.025(3) 0.027(3) 0.027(3) 0.006(2) -0.002(2) -0.004(2)
C68 0.051(4) 0.031(3) 0.030(3) 0.009(3) -0.012(3) -0.016(3)
C69 0.048(4) 0.034(3) 0.033(3) 0.011(3) -0.015(3) -0.011(3)
B1 0.014(2) 0.016(2) 0.009(2) -0.0036(19) 0.0002(18) -0.0049(19)
F1 0.075(3) 0.045(2) 0.0242(18) 0.0077(16) -0.0130(18) -0.020(2)
F2 0.044(2) 0.0336(18) 0.0282(18) -0.0068(14) 0.0031(15) -0.0014(14)
F3 0.043(2) 0.0275(17) 0.0364(19) 0.0057(14) 0.0072(15) 0.0004(14)
F4 0.0298(19) 0.063(3) 0.067(3) -0.033(2) 0.0083(18) -0.0091(17)
F5 0.078(3) 0.058(3) 0.042(2) -0.003(2) -0.011(2) 0.003(2)
F6 0.150(6) 0.061(3) 0.071(4) 0.032(3) 0.051(4) 0.049(3)
F7 0.168(7) 0.071(4) 0.058(3) -0.001(3) -0.020(4) -0.044(4)
F8 0.046(3) 0.383(18) 0.089(5) 0.073(8) -0.017(3) 0.004(6)
B3 0.035(3) 0.031(3) 0.010(3) 0.005(2) 0.000(2) -0.001(3)
F9 0.092(3) 0.037(2) 0.045(2) 0.0146(18) -0.032(2) -0.018(2)
F10 0.092(3) 0.038(2) 0.038(2) -0.0115(18) 0.004(2) 0.003(2)
F11 0.054(2) 0.047(2) 0.0229(17) 0.0017(15) 0.0031(16) 0.0048(17)
F12 0.049(2) 0.079(3) 0.050(3) 0.005(2) 0.004(2) -0.010(2)

loop_
_atom_type_symbol
_atom_type_description
_atom_type_scat_dispersion_real
_atom_type_scat_dispersion_imag
_atom_type_scat_source
C C 0.0181 0.0091 'International Tables Vol C Tables 4.2.6.8 and 6.1.1.4'
H H 0.0000 0.0000 'International Tables Vol C Tables 4.2.6.8 and 6.1.1.4'
B B 0.0090 0.0039 'International Tables Vol C Tables 4.2.6.8 and 6.1.1.4'
N N 0.0311 0.0180 'International Tables Vol C Tables 4.2.6.8 and 6.1.1.4'
O O 0.0492 0.0322 'International Tables Vol C Tables 4.2.6.8 and 6.1.1.4'
F F 0.0727 0.0534 'International Tables Vol C Tables 4.2.6.8 and 6.1.1.4'
Re Re -5.2083 5.8923 'International Tables Vol C Tables 4.2.6.8 and 6.1.1.4'

loop_
_geom_angle_atom_site_label_1
_geom_angle_atom_site_label_2
_geom_angle_atom_site_label_3
_geom_angle
C14 Re1 C13 86.8(2)
C14 Re1 C15 90.1(2)
C13 Re1 C15 86.2(2)
C14 Re1 N3 96.3(2)
C13 Re1 N3 94.8(2)
C15 Re1 N3 173.6(2)
C14 Re1 N1 93.7(2)
C13 Re1 N1 176.6(2)
C15 Re1 N1 97.2(2)
N3 Re1 N1 81.80(18)
C14 Re1 N2 168.1(2)
C13 Re1 N2 104.8(2)
C15 Re1 N2 93.1(2)
N3 Re1 N2 80.53(18)
N1 Re1 N2 74.5(2)
C1 N1 C5 118.5(6)
C1 N1 Re1 124.5(4)
C5 N1 Re1 116.6(5)
C10 N2 C6 120.5(6)
C10 N2 Re1 123.6(5)
C6 N2 Re1 115.8(5)
C16 N3 Re1 132.9(4)
C16 N3 H3N 106(5)
Re1 N3 H3N 121(5)
C16 N4 C18 122.9(5)
C16 N4 C21 124.5(5)
C18 N4 C21 111.8(5)
C22 N5 C19 119.0(5)
C22 N5 C20 118.5(5)
C19 N5 C20 111.4(5)
C25 N6 C24 115.3(6)
N1 C1 C2 124.9(8)
N1 C1 H1 117.6
C2 C1 H1 117.6
C3 C2 C1 116.3(9)
C3 C2 C11 123.2(8)
C1 C2 C11 120.4(9)
C2 C3 C4 120.3(7)
C2 C3 H3A 119.8
C4 C3 H3A 119.8
C3 C4 C5 120.5(8)
C3 C4 H4 119.8
C5 C4 H4 119.8
N1 C5 C4 119.4(8)
N1 C5 C6 114.8(6)
C4 C5 C6 125.6(7)
N2 C6 C7 119.9(9)
N2 C6 C5 116.9(6)
C7 C6 C5 123.1(8)
C8 C7 C6 120.1(10)
C8 C7 H7 120.0
C6 C7 H7 120.0
C7 C8 C9 120.6(7)
C7 C8 H8 119.7
C9 C8 H8 119.7
C8 C9 C10 117.0(9)
C8 C9 C12 124.1(9)
C10 C9 C12 118.9(11)
N2 C10 C9 121.9(9)
N2 C10 H10 119.1
C9 C10 H10 119.1
C2 C11 H11A 109.5
C2 C11 H11B 109.5
H11A C11 H11B 109.5
C2 C11 H11C 109.5
H11A C11 H11C 109.5
H11B C11 H11C 109.5
C9 C12 H12A 109.5
C9 C12 H12B 109.5
H12A C12 H12B 109.5
C9 C12 H12C 109.5
H12A C12 H12C 109.5
H12B C12 H12C 109.5
O1 C13 Re1 175.1(5)
O2 C14 Re1 178.1(5)
O3 C15 Re1 176.6(5)
N3 C16 N4 123.0(5)
N3 C16 C17 121.0(5)
N4 C16 C17 116.0(5)
C16 C17 H17A 109.5
C16 C17 H17B 109.5
H17A C17 H17B 109.5
C16 C17 H17C 109.5
H17A C17 H17C 109.5
H17B C17 H17C 109.5
N4 C18 C19 109.7(5)
N4 C18 H18A 109.7
C19 C18 H18A 109.7
N4 C18 H18B 109.7
C19 C18 H18B 109.7
H18A C18 H18B 108.2
N5 C19 C18 111.3(6)
N5 C19 H19A 109.4
C18 C19 H19A 109.4
N5 C19 H19B 109.4
C18 C19 H19B 109.4
H19A C19 H19B 108.0
N5 C20 C21 110.9(5)
N5 C20 H20A 109.5
C21 C20 H20A 109.5
N5 C20 H20B 109.5
C21 C20 H20B 109.5
H20A C20 H20B 108.1
N4 C21 C20 111.2(5)
N4 C21 H21A 109.4
C20 C21 H21A 109.4
N4 C21 H21B 109.4
C20 C21 H21B 109.4
H21A C21 H21B 108.0
C23 C22 N5 121.9(5)
C23 C22 C26 115.8(6)
N5 C22 C26 122.2(5)
C24 C23 C22 120.0(6)
C24 C23 H23 120.0
C22 C23 H23 120.0
N6 C24 C23 124.7(6)
N6 C24 H24 117.6
C23 C24 H24 117.6
N6 C25 C26 124.5(6)
N6 C25 H25 117.7
C26 C25 H25 117.7
C25 C26 C22 119.6(6)
C25 C26 H26 120.2
C22 C26 H26 120.2
C41 Re2 C39 86.4(2)
C41 Re2 C40 91.9(2)
C39 Re2 C40 87.9(2)
C41 Re2 N9 173.10(19)
C39 Re2 N9 95.8(2)
C40 Re2 N9 94.7(2)
C41 Re2 N8 92.08(19)
C39 Re2 N8 101.78(19)
C40 Re2 N8 169.8(2)
N9 Re2 N8 81.06(16)
C41 Re2 N7 98.04(19)
C39 Re2 N7 174.60(19)
C40 Re2 N7 95.1(2)
N9 Re2 N7 79.49(17)
N8 Re2 N7 75.01(17)
C27 N7 C31 118.2(4)
C27 N7 Re2 125.4(4)
C31 N7 Re2 115.9(3)
C36 N8 C32 119.8(5)
C36 N8 Re2 124.5(4)
C32 N8 Re2 115.4(4)
C42 N9 Re2 134.2(4)
C42 N9 H9N 112(5)
Re2 N9 H9N 113(5)
C42 N10 C44 123.6(5)
C42 N10 C47 124.5(5)
C44 N10 C47 111.2(5)
C48 N11 C45 118.8(5)
C48 N11 C46 119.4(5)
C45 N11 C46 111.2(5)
C51 N12 C50 114.5(5)
N7 C27 C28 123.7(5)
N7 C27 H27 118.1
C28 C27 H27 118.1
C29 C28 C27 117.2(5)
C29 C28 C37 122.3(5)
C27 C28 C37 120.5(5)
C28 C29 C30 120.1(5)
C28 C29 H29 119.9
C30 C29 H29 119.9
C29 C30 C31 119.3(5)
C29 C30 H30 120.4
C31 C30 H30 120.4
N7 C31 C30 121.4(5)
N7 C31 C32 115.6(4)
C30 C31 C32 123.0(5)
N8 C32 C33 119.1(5)
N8 C32 C31 116.2(4)
C33 C32 C31 124.6(5)
C34 C33 C32 120.9(5)
C34 C33 H33 119.5
C32 C33 H33 119.5
C33 C34 C35 119.5(5)
C33 C34 H34 120.3
C35 C34 H34 120.3
C34 C35 C36 117.6(5)
C34 C35 C38 122.6(5)
C36 C35 C38 119.8(5)
N8 C36 C35 123.0(5)
N8 C36 H36 118.5
C35 C36 H36 118.5
C28 C37 H37A 109.5
C28 C37 H37B 109.5
H37A C37 H37B 109.5
C28 C37 H37C 109.5
H37A C37 H37C 109.5
H37B C37 H37C 109.5
C35 C38 H38A 109.5
C35 C38 H38B 109.5
H38A C38 H38B 109.5
C35 C38 H38C 109.5
H38A C38 H38C 109.5
H38B C38 H38C 109.5
O4 C39 Re2 176.9(5)
O5 C40 Re2 178.6(5)
O6 C41 Re2 175.3(5)
N9 C42 N10 123.3(5)
N9 C42 C43 120.2(5)
N10 C42 C43 116.5(5)
C42 C43 H43A 109.5
C42 C43 H43B 109.5
H43A C43 H43B 109.5
C42 C43 H43C 109.5
H43A C43 H43C 109.5
H43B C43 H43C 109.5
N10 C44 C45 110.4(5)
N10 C44 H44A 109.6
C45 C44 H44A 109.6
N10 C44 H44B 109.6
C45 C44 H44B 109.6
H44A C44 H44B 108.1
N11 C45 C44 111.3(5)
N11 C45 H45A 109.4
C44 C45 H45A 109.4
N11 C45 H45B 109.4
C44 C45 H45B 109.4
H45A C45 H45B 108.0
N11 C46 C47 111.5(5)
N11 C46 H46A 109.3
C47 C46 H46A 109.3
N11 C46 H46B 109.3
C47 C46 H46B 109.3
H46A C46 H46B 108.0
N10 C47 C46 110.7(5)
N10 C47 H47A 109.5
C46 C47 H47A 109.5
N10 C47 H47B 109.5
C46 C47 H47B 109.5
H47A C47 H47B 108.1
N11 C48 C49 122.6(5)
N11 C48 C52 121.9(5)
C49 C48 C52 115.5(5)
C50 C49 C48 119.7(6)
C50 C49 H49 120.1
C48 C49 H49 120.1
N12 C50 C49 125.4(6)
N12 C50 H50 117.3
C49 C50 H50 117.3
N12 C51 C52 125.8(6)
N12 C51 H51 117.1
C52 C51 H51 117.1
C51 C52 C48 118.9(5)
C51 C52 H52 120.5
C48 C52 H52 120.5
C66 Re3 C65 85.7(3)
C66 Re3 C67 91.8(2)
C65 Re3 C67 84.5(2)
C66 Re3 N15 95.6(2)
C65 Re3 N15 96.5(2)
C67 Re3 N15 172.6(2)
C66 Re3 N14 169.8(2)
C65 Re3 N14 104.0(2)
C67 Re3 N14 92.5(2)
N15 Re3 N14 80.13(19)
C66 Re3 N13 95.0(2)
C65 Re3 N13 176.5(2)
C67 Re3 N13 98.8(2)
N15 Re3 N13 80.02(17)
N14 Re3 N13 75.12(17)
C53 N13 C57 118.4(5)
C53 N13 Re3 125.6(4)
C57 N13 Re3 115.5(3)
C58 N14 C62 117.9(5)
C58 N14 Re3 116.6(4)
C62 N14 Re3 125.2(4)
C68 N15 Re3 132.2(4)
C68 N15 H15N 113(5)
Re3 N15 H15N 112(5)
N13 C53 C54 124.2(5)
N13 C53 H53 117.9
C54 C53 H53 117.9
C55 C54 C53 117.1(5)
C55 C54 C63 121.9(6)
C53 C54 C63 120.9(6)
C56 C55 C54 119.7(5)
C56 C55 H55 120.2
C54 C55 H55 120.2
C55 C56 C57 120.4(6)
C55 C56 H56 119.8
C57 C56 H56 119.8
N13 C57 C56 120.2(5)
N13 C57 C58 116.0(5)
C56 C57 C58 123.8(5)
N14 C58 C59 122.5(5)
N14 C58 C57 115.4(5)
C59 C58 C57 122.1(5)
C58 C59 C60 118.4(6)
C58 C59 H59 120.8
C60 C59 H59 120.8
C61 C60 C59 119.4(6)
C61 C60 H60 120.3
C59 C60 H60 120.3
C62 C61 C60 118.4(6)
C62 C61 C64 120.3(6)
C60 C61 C64 121.3(6)
N14 C62 C61 123.4(6)
N14 C62 H62 118.3
C61 C62 H62 118.3
C54 C63 H63A 109.5
C54 C63 H63B 109.5
H63A C63 H63B 109.5
C54 C63 H63C 109.5
H63A C63 H63C 109.5
H63B C63 H63C 109.5
C61 C64 H64A 109.5
C61 C64 H64B 109.5
H64A C64 H64B 109.5
C61 C64 H64C 109.5
H64A C64 H64C 109.5
H64B C64 H64C 109.5
O7 C65 Re3 175.3(6)
O8 C66 Re3 178.7(5)
O9 C67 Re3 174.3(5)
N15 C68 N16A 122.3(6)
N15 C68 N16B 123.3(6)
N15 C68 C69 120.3(6)
N16A C68 C69 115.3(6)
N16B C68 C69 115.5(6)
C68 C69 H69A 109.5
C68 C69 H69B 109.5
H69A C69 H69B 109.5
C68 C69 H69C 109.5
H69A C69 H69C 109.5
H69B C69 H69C 109.5
C68 N16A C73A 127.1(9)
C68 N16A C70A 120.9(9)
C73A N16A C70A 112.0(9)
C74A N17A C71A 118.9(10)
C74A N17A C72A 115.7(10)
C71A N17A C72A 111.2(10)
N16A C70A C71A 109.1(10)
N16A C70A H70A 109.9
C71A C70A H70A 109.9
N16A C70A H70B 109.9
C71A C70A H70B 109.9
H70A C70A H70B 108.3
N17A C71A C70A 110.3(11)
N17A C71A H71A 109.6
C70A C71A H71A 109.6
N17A C71A H71B 109.6
C70A C71A H71B 109.6
H71A C71A H71B 108.1
N17A C72A C73A 114.3(10)
N17A C72A H72A 108.7
C73A C72A H72A 108.7
N17A C72A H72B 108.7
C73A C72A H72B 108.7
H72A C72A H72B 107.6
N16A C73A C72A 112.4(10)
N16A C73A H73A 109.1
C72A C73A H73A 109.1
N16A C73A H73B 109.1
C72A C73A H73B 109.1
H73A C73A H73B 107.9
C78A C74A C75A 117.9(11)
C78A C74A N17A 120.7(10)
C75A C74A N17A 121.3(10)
C76A C75A C74A 118.3(12)
C76A C75A H75A 120.8
C74A C75A H75A 120.8
N18A C76A C75A 124.9(12)
N18A C76A H76A 117.6
C75A C76A H76A 117.6
C77A N18A C76A 114.9(12)
N18A C77A C78A 124.9(14)
N18A C77A H77A 117.5
C78A C77A H77A 117.5
C74A C78A C77A 119.0(12)
C74A C78A H78A 120.5
C77A C78A H78A 120.5
C68 N16B C73B 122.5(8)
C68 N16B C70B 122.8(8)
C73B N16B C70B 113.7(8)
C72B N17B C74B 117.5(9)
C72B N17B C71B 112.1(9)
C74B N17B C71B 121.6(9)
N17B C71B C70B 111.3(10)
N17B C71B H71C 109.4
C70B C71B H71C 109.4
N17B C71B H71D 109.4
C70B C71B H71D 109.4
H71C C71B H71D 108.0
N16B C70B C71B 110.2(9)
N16B C70B H70C 109.6
C71B C70B H70C 109.6
N16B C70B H70D 109.6
C71B C70B H70D 109.6
H70C C70B H70D 108.1
N17B C72B C73B 115.3(9)
N17B C72B H72C 108.4
C73B C72B H72C 108.4
N17B C72B H72D 108.4
C73B C72B H72D 108.4
H72C C72B H72D 107.5
N16B C73B C72B 111.9(8)
N16B C73B H73C 109.2
C72B C73B H73C 109.2
N16B C73B H73D 109.2
C72B C73B H73D 109.2
H73C C73B H73D 107.9
C78B C74B C75B 116.5(10)
C78B C74B N17B 120.6(9)
C75B C74B N17B 122.4(9)
C76B C75B C74B 120.7(11)
C76B C75B H75B 119.7
C74B C75B H75B 119.7
N18B C76B C75B 124.2(10)
N18B C76B H76B 117.9
C75B C76B H76B 117.9
C76B N18B C77B 113.9(10)
N18B C77B C78B 126.7(12)
N18B C77B H77B 116.7
C78B C77B H77B 116.7
C74B C78B C77B 118.0(10)
C74B C78B H78B 121.0
C77B C78B H78B 121.0
F4 B1 F3 109.0(4)
F4 B1 F2 110.1(4)
F3 B1 F2 109.8(4)
F4 B1 F1 110.3(5)
F3 B1 F1 108.3(4)
F2 B1 F1 109.3(4)
F7 B2 F6 117.9(6)
F7 B2 F5 114.0(6)
F6 B2 F5 108.8(6)
F7 B2 F8 110.7(8)
F6 B2 F8 104.6(7)
F5 B2 F8 98.8(6)
F10 B3 F9 110.2(5)
F10 B3 F12 113.2(6)
F9 B3 F12 108.9(5)
F10 B3 F11 109.6(5)
F9 B3 F11 108.5(5)
F12 B3 F11 106.2(5)

loop_
_geom_bond_atom_site_label_1
_geom_bond_atom_site_label_2
_geom_bond_distance
Re1 C14 1.918(6)
Re1 C13 1.927(6)
Re1 C15 1.934(6)
Re1 N3 2.183(5)
Re1 N1 2.187(5)
Re1 N2 2.196(5)
O1 C13 1.147(8)
O2 C14 1.146(7)
O3 C15 1.140(7)
N1 C1 1.336(9)
N1 C5 1.358(9)
N2 C10 1.341(10)
N2 C6 1.346(10)
N3 C16 1.306(8)
N3 H3N 0.84(2)
N4 C16 1.359(8)
N4 C18 1.458(8)
N4 C21 1.469(7)
N5 C22 1.393(8)
N5 C19 1.447(8)
N5 C20 1.460(8)
N6 C25 1.335(9)
N6 C24 1.336(9)
C1 C2 1.393(9)
C1 H1 0.9500
C2 C3 1.360(14)
C2 C11 1.485(14)
C3 C4 1.389(16)
C3 H3A 0.9500
C4 C5 1.392(11)
C4 H4 0.9500
C5 C6 1.475(13)
C6 C7 1.389(11)
C7 C8 1.354(18)
C7 H7 0.9500
C8 C9 1.395(17)
C8 H8 0.9500
C9 C10 1.396(11)
C9 C12 1.494(15)
C10 H10 0.9500
C11 H11A 0.9800
C11 H11B 0.9800
C11 H11C 0.9800
C12 H12A 0.9800
C12 H12B 0.9800
C12 H12C 0.9800
C16 C17 1.519(8)
C17 H17A 0.9800
C17 H17B 0.9800
C17 H17C 0.9800
C18 C19 1.523(10)
C18 H18A 0.9900
C18 H18B 0.9900
C19 H19A 0.9900
C19 H19B 0.9900
C20 C21 1.519(8)
C20 H20A 0.9900
C20 H20B 0.9900
C21 H21A 0.9900
C21 H21B 0.9900
C22 C23 1.392(9)
C22 C26 1.401(8)
C23 C24 1.381(10)
C23 H23 0.9500
C24 H24 0.9500
C25 C26 1.387(9)
C25 H25 0.9500
C26 H26 0.9500
Re2 C41 1.922(6)
Re2 C39 1.933(5)
Re2 C40 1.935(6)
Re2 N9 2.177(5)
Re2 N8 2.179(5)
Re2 N7 2.185(4)
O4 C39 1.140(7)
O5 C40 1.147(7)
O6 C41 1.147(7)
N7 C27 1.347(7)
N7 C31 1.353(7)
N8 C36 1.340(7)
N8 C32 1.358(7)
N9 C42 1.310(7)
N9 H9N 0.85(2)
N10 C42 1.344(7)
N10 C44 1.461(7)
N10 C47 1.476(7)
N11 C48 1.382(7)
N11 C45 1.456(8)
N11 C46 1.466(7)
N12 C51 1.333(8)
N12 C50 1.336(8)
C27 C28 1.386(8)
C27 H27 0.9500
C28 C29 1.384(8)
C28 C37 1.505(8)
C29 C30 1.385(8)
C29 H29 0.9500
C30 C31 1.386(8)
C30 H30 0.9500
C31 C32 1.472(7)
C32 C33 1.394(8)
C33 C34 1.378(8)
C33 H33 0.9500
C34 C35 1.382(8)
C34 H34 0.9500
C35 C36 1.392(8)
C35 C38 1.507(8)
C36 H36 0.9500
C37 H37A 0.9800
C37 H37B 0.9800
C37 H37C 0.9800
C38 H38A 0.9800
C38 H38B 0.9800
C38 H38C 0.9800
C42 C43 1.510(7)
C43 H43A 0.9800
C43 H43B 0.9800
C43 H43C 0.9800
C44 C45 1.522(9)
C44 H44A 0.9900
C44 H44B 0.9900
C45 H45A 0.9900
C45 H45B 0.9900
C46 C47 1.505(8)
C46 H46A 0.9900
C46 H46B 0.9900
C47 H47A 0.9900
C47 H47B 0.9900
C48 C49 1.399(8)
C48 C52 1.420(8)
C49 C50 1.380(9)
C49 H49 0.9500
C50 H50 0.9500
C51 C52 1.380(9)
C51 H51 0.9500
C52 H52 0.9500
Re3 C66 1.921(6)
Re3 C65 1.923(6)
Re3 C67 1.928(6)
Re3 N15 2.169(5)
Re3 N14 2.178(5)
Re3 N13 2.184(4)
O7 C65 1.151(8)
O8 C66 1.156(8)
O9 C67 1.143(7)
N13 C53 1.335(7)
N13 C57 1.365(7)
N14 C58 1.351(8)
N14 C62 1.352(7)
N15 C68 1.321(8)
N15 H15N 0.85(2)
C53 C54 1.395(8)
C53 H53 0.9500
C54 C55 1.383(9)
C54 C63 1.503(8)
C55 C56 1.379(9)
C55 H55 0.9500
C56 C57 1.391(8)
C56 H56 0.9500
C57 C58 1.480(8)
C58 C59 1.382(8)
C59 C60 1.406(9)
C59 H59 0.9500
C60 C61 1.382(10)
C60 H60 0.9500
C61 C62 1.373(9)
C61 C64 1.502(8)
C62 H62 0.9500
C63 H63A 0.9800
C63 H63B 0.9800
C63 H63C 0.9800
C64 H64A 0.9800
C64 H64B 0.9800
C64 H64C 0.9800
C68 N16A 1.323(12)
C68 N16B 1.403(11)
C68 C69 1.499(8)
C69 H69A 0.9800
C69 H69B 0.9800
C69 H69C 0.9800
N16A C73A 1.464(13)
N16A C70A 1.488(13)
N17A C74A 1.420(14)
N17A C71A 1.430(15)
N17A C72A 1.450(14)
C70A C71A 1.562(15)
C70A H70A 0.9900
C70A H70B 0.9900
C71A H71A 0.9900
C71A H71B 0.9900
C72A C73A 1.470(14)
C72A H72A 0.9900
C72A H72B 0.9900
C73A H73A 0.9900
C73A H73B 0.9900
C74A C78A 1.366(14)
C74A C75A 1.392(14)
C75A C76A 1.372(18)
C75A H75A 0.9500
C76A N18A 1.339(17)
C76A H76A 0.9500
N18A C77A 1.333(14)
C77A C78A 1.372(15)
C77A H77A 0.9500
C78A H78A 0.9500
N16B C73B 1.468(12)
N16B C70B 1.488(12)
N17B C72B 1.412(12)
N17B C74B 1.420(13)
N17B C71B 1.431(14)
C71B C70B 1.536(14)
C71B H71C 0.9900
C71B H71D 0.9900
C70B H70C 0.9900
C70B H70D 0.9900
C72B C73B 1.484(13)
C72B H72C 0.9900
C72B H72D 0.9900
C73B H73C 0.9900
C73B H73D 0.9900
C74B C78B 1.388(13)
C74B C75B 1.398(13)
C75B C76B 1.388(16)
C75B H75B 0.9500
C76B N18B 1.342(15)
C76B H76B 0.9500
N18B C77B 1.343(13)
C77B C78B 1.401(13)
C77B H77B 0.9500
C78B H78B 0.9500
B1 F4 1.387(7)
B1 F3 1.396(6)
B1 F2 1.399(6)
B1 F1 1.405(6)
B2 F7 1.272(10)
B2 F6 1.361(9)
B2 F5 1.412(8)
B2 F8 1.502(9)
B3 F10 1.361(8)
B3 F9 1.391(8)
B3 F12 1.400(8)
B3 F11 1.403(7)

loop_
_geom_hbond_atom_site_label_D
_geom_hbond_atom_site_label_H
_geom_hbond_atom_site_label_A
_geom_hbond_distance_DH
_geom_hbond_distance_HA
_geom_hbond_distance_DA
_geom_hbond_angle_DHA
_geom_hbond_site_symmetry_A
N3 H3N F1 0.84(2) 2.34(4) 3.117(6) 154(7) 4_665
N9 H9N F11 0.85(2) 2.15(3) 2.946(6) 154(6) 2_545
N15 H15N F5 0.85(2) 2.22(3) 3.021(6) 157(7) .

loop_
_geom_torsion_atom_site_label_1
_geom_torsion_atom_site_label_2
_geom_torsion_atom_site_label_3
_geom_torsion_atom_site_label_4
_geom_torsion
C14 Re1 N1 C1 5.6(5)
C15 Re1 N1 C1 -85.0(5)
N3 Re1 N1 C1 101.4(5)
N2 Re1 N1 C1 -176.2(5)
C14 Re1 N1 C5 -167.8(4)
C15 Re1 N1 C5 101.6(4)
N3 Re1 N1 C5 -72.0(4)
N2 Re1 N1 C5 10.4(4)
C14 Re1 N2 C10 -175.6(9)
C13 Re1 N2 C10 -7.9(5)
C15 Re1 N2 C10 79.0(5)
N3 Re1 N2 C10 -100.4(5)
N1 Re1 N2 C10 175.6(5)
C14 Re1 N2 C6 -0.1(13)
C13 Re1 N2 C6 167.6(4)
C15 Re1 N2 C6 -105.5(5)
N3 Re1 N2 C6 75.1(4)
N1 Re1 N2 C6 -8.9(4)
C14 Re1 N3 C16 -138.1(5)
C13 Re1 N3 C16 -50.8(6)
N1 Re1 N3 C16 129.0(6)
N2 Re1 N3 C16 53.4(5)
C5 N1 C1 C2 -0.8(9)
Re1 N1 C1 C2 -174.0(5)
N1 C1 C2 C3 1.0(10)
N1 C1 C2 C11 178.5(7)
C1 C2 C3 C4 -0.2(10)
C11 C2 C3 C4 -177.6(7)
C2 C3 C4 C5 -0.7(11)
C1 N1 C5 C4 -0.2(8)
Re1 N1 C5 C4 173.5(5)
C1 N1 C5 C6 175.8(6)
Re1 N1 C5 C6 -10.4(7)
C3 C4 C5 N1 1.0(10)
C3 C4 C5 C6 -174.6(6)
C10 N2 C6 C7 2.6(9)
Re1 N2 C6 C7 -173.0(5)
C10 N2 C6 C5 -177.7(6)
Re1 N2 C6 C5 6.6(7)
N1 C5 C6 N2 2.4(8)
C4 C5 C6 N2 178.2(6)
N1 C5 C6 C7 -178.0(6)
C4 C5 C6 C7 -2.2(11)
N2 C6 C7 C8 -1.2(11)
C5 C6 C7 C8 179.2(7)
C6 C7 C8 C9 -0.6(12)
C7 C8 C9 C10 0.9(11)
C7 C8 C9 C12 -177.9(8)
C6 N2 C10 C9 -2.4(9)
Re1 N2 C10 C9 172.9(5)
C8 C9 C10 N2 0.6(10)
C12 C9 C10 N2 179.4(7)
Re1 N3 C16 N4 -154.0(4)
Re1 N3 C16 C17 25.8(8)
C18 N4 C16 N3 3.4(9)
C21 N4 C16 N3 -164.8(5)
C18 N4 C16 C17 -176.5(6)
C21 N4 C16 C17 15.3(8)
C16 N4 C18 C19 134.3(6)
C21 N4 C18 C19 -56.1(7)
C22 N5 C19 C18 159.0(5)
C20 N5 C19 C18 -57.5(7)
N4 C18 C19 N5 57.2(7)
C22 N5 C20 C21 -160.8(5)
C19 N5 C20 C21 55.5(7)
C16 N4 C21 C20 -135.4(6)
C18 N4 C21 C20 55.3(7)
N5 C20 C21 N4 -54.0(7)
C19 N5 C22 C23 -22.5(8)
C20 N5 C22 C23 -163.5(6)
C19 N5 C22 C26 160.7(6)
C20 N5 C22 C26 19.7(8)
N5 C22 C23 C24 -175.8(6)
C26 C22 C23 C24 1.2(9)
C25 N6 C24 C23 -1.9(10)
C22 C23 C24 N6 0.9(11)
C24 N6 C25 C26 0.9(9)
N6 C25 C26 C22 1.2(9)
C23 C22 C26 C25 -2.2(8)
N5 C22 C26 C25 174.8(5)
C41 Re2 N7 C27 87.0(4)
C40 Re2 N7 C27 -5.6(5)
N9 Re2 N7 C27 -99.5(4)
N8 Re2 N7 C27 177.0(5)
C41 Re2 N7 C31 -101.2(4)
C40 Re2 N7 C31 166.2(4)
N9 Re2 N7 C31 72.3(4)
N8 Re2 N7 C31 -11.1(3)
C41 Re2 N8 C36 -76.7(4)
C39 Re2 N8 C36 10.0(5)
C40 Re2 N8 C36 170.5(10)
N9 Re2 N8 C36 104.1(4)
N7 Re2 N8 C36 -174.5(5)
C41 Re2 N8 C32 109.9(4)
C39 Re2 N8 C32 -163.4(4)
C40 Re2 N8 C32 -2.9(13)
N9 Re2 N8 C32 -69.3(4)
N7 Re2 N8 C32 12.1(4)
C39 Re2 N9 C42 49.9(5)
C40 Re2 N9 C42 138.3(5)
N8 Re2 N9 C42 -51.1(5)
N7 Re2 N9 C42 -127.4(5)
C31 N7 C27 C28 -0.6(8)
Re2 N7 C27 C28 171.0(4)
N7 C27 C28 C29 0.7(8)
N7 C27 C28 C37 -177.2(5)
C27 C28 C29 C30 0.2(8)
C37 C28 C29 C30 178.1(5)
C28 C29 C30 C31 -1.1(8)
C27 N7 C31 C30 -0.4(7)
Re2 N7 C31 C30 -172.9(4)
C27 N7 C31 C32 -178.8(5)
Re2 N7 C31 C32 8.8(6)
C29 C30 C31 N7 1.3(8)
C29 C30 C31 C32 179.5(5)
C36 N8 C32 C33 -4.0(7)
Re2 N8 C32 C33 169.7(4)
C36 N8 C32 C31 174.6(5)
Re2 N8 C32 C31 -11.7(6)
N7 C31 C32 N8 2.0(7)
C30 C31 C32 N8 -176.4(5)
N7 C31 C32 C33 -179.6(5)
C30 C31 C32 C33 2.1(8)
N8 C32 C33 C34 2.0(8)
C31 C32 C33 C34 -176.4(5)
C32 C33 C34 C35 1.3(9)
C33 C34 C35 C36 -2.6(8)
C33 C34 C35 C38 178.2(6)
C32 N8 C36 C35 2.7(8)
Re2 N8 C36 C35 -170.4(4)
C34 C35 C36 N8 0.7(8)
C38 C35 C36 N8 179.9(5)
Re2 N9 C42 N10 156.6(4)
Re2 N9 C42 C43 -24.3(8)
C44 N10 C42 N9 -3.6(8)
C47 N10 C42 N9 165.5(5)
C44 N10 C42 C43 177.2(5)
C47 N10 C42 C43 -13.7(8)
C42 N10 C44 C45 -133.3(6)
C47 N10 C44 C45 56.3(7)
C48 N11 C45 C44 -159.9(5)
C46 N11 C45 C44 55.7(7)
N10 C44 C45 N11 -56.2(7)
C48 N11 C46 C47 160.3(5)
C45 N11 C46 C47 -55.5(7)
C42 N10 C47 C46 133.4(6)
C44 N10 C47 C46 -56.3(6)
N11 C46 C47 N10 55.4(7)
C45 N11 C48 C49 13.1(8)
C46 N11 C48 C49 154.6(5)
C45 N11 C48 C52 -169.8(5)
C46 N11 C48 C52 -28.3(8)
N11 C48 C49 C50 173.4(5)
C52 C48 C49 C50 -3.9(8)
C51 N12 C50 C49 2.6(8)
C48 C49 C50 N12 0.8(9)
C50 N12 C51 C52 -2.9(9)
N12 C51 C52 C48 -0.3(9)
N11 C48 C52 C51 -173.6(6)
C49 C48 C52 C51 3.7(8)
C66 Re3 N13 C53 -4.5(5)
C67 Re3 N13 C53 88.1(5)
N15 Re3 N13 C53 -99.3(5)
N14 Re3 N13 C53 178.3(5)
C66 Re3 N13 C57 166.9(4)
C67 Re3 N13 C57 -100.5(4)
N15 Re3 N13 C57 72.1(4)
N14 Re3 N13 C57 -10.2(4)
C66 Re3 N14 C58 -6.4(14)
C65 Re3 N14 C58 -166.7(4)
C67 Re3 N14 C58 108.3(4)
N15 Re3 N14 C58 -72.4(4)
N13 Re3 N14 C58 9.8(4)
C66 Re3 N14 C62 167.0(11)
C65 Re3 N14 C62 6.6(5)
C67 Re3 N14 C62 -78.3(5)
N15 Re3 N14 C62 101.0(5)
N13 Re3 N14 C62 -176.8(5)
C66 Re3 N15 C68 136.8(7)
C65 Re3 N15 C68 50.6(7)
N14 Re3 N15 C68 -52.6(7)
N13 Re3 N15 C68 -129.0(7)
C57 N13 C53 C54 -0.4(8)
Re3 N13 C53 C54 170.8(4)
N13 C53 C54 C55 -0.4(9)
N13 C53 C54 C63 -177.4(6)
C53 C54 C55 C56 0.6(9)
C63 C54 C55 C56 177.6(6)
C54 C55 C56 C57 0.0(9)
C53 N13 C57 C56 1.0(8)
Re3 N13 C57 C56 -171.1(4)
C53 N13 C57 C58 -178.3(5)
Re3 N13 C57 C58 9.6(6)
C55 C56 C57 N13 -0.8(9)
C55 C56 C57 C58 178.5(5)
C62 N14 C58 C59 -2.0(8)
Re3 N14 C58 C59 171.9(5)
C62 N14 C58 C57 178.1(5)
Re3 N14 C58 C57 -8.0(6)
N13 C57 C58 N14 -1.1(7)
C56 C57 C58 N14 179.6(5)
N13 C57 C58 C59 178.9(5)
C56 C57 C58 C59 -0.4(9)
N14 C58 C59 C60 1.1(9)
C57 C58 C59 C60 -178.9(6)
C58 C59 C60 C61 -0.4(10)
C59 C60 C61 C62 0.5(10)
C59 C60 C61 C64 -179.9(6)
C58 N14 C62 C61 2.2(9)
Re3 N14 C62 C61 -171.1(5)
C60 C61 C62 N14 -1.5(10)
C64 C61 C62 N14 179.0(6)
Re3 N15 C68 N16A 167.6(7)
Re3 N15 C68 N16B 139.0(7)
Re3 N15 C68 C69 -29.6(11)
N15 C68 N16A C73A 161.0(10)
N16B C68 N16A C73A -98.9(18)
C69 C68 N16A C73A -2.6(16)
N15 C68 N16A C70A -18.6(16)
N16B C68 N16A C70A 81.5(16)
C69 C68 N16A C70A 177.8(9)
C68 N16A C70A C71A -126.5(12)
C73A N16A C70A C71A 53.8(14)
C74A N17A C71A C70A -164.5(11)
C72A N17A C71A C70A 57.3(15)
N16A C70A C71A N17A -57.4(15)
C74A N17A C72A C73A 165.3(11)
C71A N17A C72A C73A -55.0(15)
C68 N16A C73A C72A 129.1(13)
C70A N16A C73A C72A -51.3(15)
N17A C72A C73A N16A 51.1(15)
C71A N17A C74A C78A -175.3(14)
C72A N17A C74A C78A -38.9(18)
C71A N17A C74A C75A 7(2)
C72A N17A C74A C75A 143.7(13)
C78A C74A C75A C76A -1(2)
N17A C74A C75A C76A 176.4(13)
C74A C75A C76A N18A 0(2)
C75A C76A N18A C77A 0(2)
C76A N18A C77A C78A 0(3)
C75A C74A C78A C77A 1(2)
N17A C74A C78A C77A -176.2(15)
N18A C77A C78A C74A -1(3)
N15 C68 N16B C73B 171.2(8)
N16A C68 N16B C73B 75.6(15)
C69 C68 N16B C73B -19.7(13)
N15 C68 N16B C70B 4.0(14)
N16A C68 N16B C70B -91.6(16)
C69 C68 N16B C70B 173.1(8)
C72B N17B C71B C70B -56.5(13)
C74B N17B C71B C70B 90.2(13)
C68 N16B C70B C71B 118.4(11)
C73B N16B C70B C71B -49.8(12)
N17B C71B C70B N16B 54.1(13)
C74B N17B C72B C73B -93.5(12)
C71B N17B C72B C73B 54.6(13)
C68 N16B C73B C72B -121.4(10)
C70B N16B C73B C72B 46.9(13)
N17B C72B C73B N16B -48.9(13)
C72B N17B C74B C78B -37.0(15)
C71B N17B C74B C78B 178.0(11)
C72B N17B C74B C75B 151.0(11)
C71B N17B C74B C75B 6.0(17)
C78B C74B C75B C76B -1.1(18)
N17B C74B C75B C76B 171.2(11)
C74B C75B C76B N18B 3(2)
C75B C76B N18B C77B -3(2)
C76B N18B C77B C78B 0(2)
C75B C74B C78B C77B -1.1(19)
N17B C74B C78B C77B -173.6(13)
N18B C77B C78B C74B 2(3)
